data_2228906
loop_
_publ_author_name
'Oudahmane, Abdelghani'
'Mnaouer, Noura'
'El-Ghozzi, Malika'
'Avignant, Daniel'

_publ_section_title
;
 Dipotassium hexaaquanickel(II) bis[hexafluoridozirconate(IV)]
;
_journal_coeditor_code WM2439
_journal_issue 1
_journal_name_full 'Acta Crystallographica Section E'
_journal_page_first i6
_journal_page_last i7
_journal_paper_doi 10.1107/S160053681005350X
_journal_volume 67
_journal_year 2011
_chemical_formula_iupac 'K2 [Ni (H2 O)6] [Zr F6]2'
_chemical_formula_moiety '2(K +), H12 Ni1 O6 2+, 2(F6 Zn1 2-)'
_chemical_formula_structural 'K2 [Ni (H2 O)6][Zr F6]2'
_chemical_formula_sum 'F12 H12 K2 Ni O6 Zr2'
_chemical_formula_weight 655.45
_chemical_name_common K2Ni[ZrF6]2(H2O)6
_chemical_name_systematic
;
Dipotassium hexaaquanickel bis[hexafluoridozirconate(IV)]
;
_space_group_IT_number 14
_symmetry_cell_setting monoclinic
_symmetry_space_group_name_Hall '-P 2yn'
_symmetry_space_group_name_H-M 'P 1 21/n 1'
_atom_sites_solution_hydrogens difmap
_atom_sites_solution_primary direct
_atom_sites_solution_secondary difmap
_audit_creation_method SHELXL-97
_cell_angle_alpha 90.00
_cell_angle_beta 95.8970(10)
_cell_angle_gamma 90.00
_cell_formula_units_Z 2
_cell_length_a 6.60900(10)
_cell_length_b 10.03980(10)
_cell_length_c 11.78430(10)
_cell_measurement_reflns_used 7940
_cell_measurement_temperature 296(2)
_cell_measurement_theta_max 38.67
_cell_measurement_theta_min 3.70
_cell_volume 777.786(16)
_computing_cell_refinement 'SAINT (Bruker, 2008)'
_computing_data_collection 'APEX2 (Bruker, 2008)'
_computing_data_reduction 'SAINT (Bruker, 2008)'
_computing_molecular_graphics
;
DIAMOND (Brandenburg, 1999) and ORTEP-3 for Windows (Farrugia,
1997)
;
_computing_publication_material 'SHELXTL (Sheldrick, 2008)'
_computing_structure_refinement 'SHELXL97 (Sheldrick, 2008)'
_computing_structure_solution 'SHELXS97 (Sheldrick, 2008)'
_diffrn_ambient_temperature 296(2)
_diffrn_detector_area_resol_mean 8.3333
_diffrn_measured_fraction_theta_full 0.992
_diffrn_measured_fraction_theta_max 0.992
_diffrn_measurement_device_type 'Bruker APEXII CCD'
_diffrn_measurement_method '\w and \f'
_diffrn_radiation_monochromator graphite
_diffrn_radiation_source 'fine-focus sealed tube'
_diffrn_radiation_type MoK\a
_diffrn_radiation_wavelength 0.71073
_diffrn_reflns_av_R_equivalents 0.0276
_diffrn_reflns_av_sigmaI/netI 0.0249
_diffrn_reflns_limit_h_max 11
_diffrn_reflns_limit_h_min -11
_diffrn_reflns_limit_k_max 12
_diffrn_reflns_limit_k_min -17
_diffrn_reflns_limit_l_max 20
_diffrn_reflns_limit_l_min -18
_diffrn_reflns_number 17267
_diffrn_reflns_theta_full 38.81
_diffrn_reflns_theta_max 38.81
_diffrn_reflns_theta_min 4.23
_exptl_absorpt_coefficient_mu 3.196
_exptl_absorpt_correction_T_max 0.7476
_exptl_absorpt_correction_T_min 0.6132
_exptl_absorpt_correction_type multi-scan
_exptl_absorpt_process_details '(SADABS; Bruker, 2008)'
_exptl_crystal_colour green
_exptl_crystal_density_diffrn 2.799
_exptl_crystal_density_method 'not measured'
_exptl_crystal_description block
_exptl_crystal_F_000 628
_exptl_crystal_size_max 0.28
_exptl_crystal_size_mid 0.14
_exptl_crystal_size_min 0.09
_refine_diff_density_max 0.633
_refine_diff_density_min -0.571
_refine_ls_extinction_coef 0.0068(4)
_refine_ls_extinction_expression Fc^*^=kFc[1+0.001xFc^2^\l^3^/sin(2\q)]^-1/4^
_refine_ls_extinction_method 'SHELXL97 (Sheldrick, 2008)'
_refine_ls_goodness_of_fit_ref 1.059
_refine_ls_hydrogen_treatment refall
_refine_ls_matrix_type full
_refine_ls_number_constraints 0
_refine_ls_number_parameters 131
_refine_ls_number_reflns 4436
_refine_ls_number_restraints 0
_refine_ls_restrained_S_all 1.059
_refine_ls_R_factor_all 0.0292
_refine_ls_R_factor_gt 0.0231
_refine_ls_shift/su_max 0.032
_refine_ls_shift/su_mean 0.003
_refine_ls_structure_factor_coef Fsqd
_refine_ls_weighting_details 'calc w=1/[\s^2^(Fo^2^)+(0.0182P)^2^+0.3179P] where P=(Fo^2^+2Fc^2^)/3'
_refine_ls_weighting_scheme calc
_refine_ls_wR_factor_gt 0.0503
_refine_ls_wR_factor_ref 0.0524
_reflns_number_gt 3858
_reflns_number_total 4436
_reflns_threshold_expression I>2\s(I)
_cod_data_source_file wm2439.cif
_cod_data_source_block I
_cod_original_sg_symbol_H-M 'P 21/n'
_cod_database_code 2228906
_cod_database_fobs_code 2228906

loop_
_symmetry_equiv_pos_as_xyz
'x, y, z'
'-x+1/2, y+1/2, -z+1/2'
'-x, -y, -z'
'x-1/2, -y-1/2, z-1/2'

loop_
_atom_site_type_symbol
_atom_site_label
_atom_site_fract_x
_atom_site_fract_y
_atom_site_fract_z
_atom_site_U_iso_or_equiv
_atom_site_adp_type
_atom_site_calc_flag
_atom_site_refinement_flags
_atom_site_occupancy
_atom_site_disorder_assembly
_atom_site_disorder_group
Zr Zr -0.462200(17) 0.984514(11) 0.350424(9) 0.01376(3) Uani d . 1 . .
Ni Ni 0.0000 0.0000 0.0000 0.01508(4) Uani d S 1 . .
K K 0.47534(5) 0.71630(3) 0.08423(3) 0.02839(7) Uani d . 1 . .
O O1 0.21314(15) -0.11683(10) -0.06747(9) 0.02154(17) Uani d . 1 . .
O O2 -0.23852(15) -0.12500(10) -0.05901(9) 0.02039(17) Uani d . 1 . .
O O3 -0.04437(19) -0.88871(12) -0.14701(9) 0.0293(2) Uani d . 1 . .
F F1 0.53736(16) 0.11314(9) 0.49592(7) 0.0300(2) Uani d . 1 . .
F F2 -0.53154(14) 0.78950(8) 0.31006(7) 0.02440(16) Uani d . 1 . .
F F3 -0.17901(13) 0.93040(11) 0.39692(9) 0.0346(2) Uani d . 1 . .
F F4 -0.46635(13) 0.97177(8) 0.17481(7) 0.02228(15) Uani d . 1 . .
F F5 -0.35001(14) 0.16232(8) 0.30407(8) 0.02609(17) Uani d . 1 . .
F F6 -0.75507(12) 0.03609(11) 0.31945(8) 0.02759(18) Uani d . 1 . .
H H11 0.159(4) -0.169(3) -0.111(2) 0.044(6) Uiso d . 1 . .
H H12 0.289(4) -0.072(3) -0.103(2) 0.044(6) Uiso d . 1 . .
H H21 -0.196(3) -0.178(2) -0.099(2) 0.041(6) Uiso d . 1 . .
H H22 -0.327(3) -0.084(2) -0.0981(19) 0.038(6) Uiso d . 1 . .
H H31 0.028(4) -0.829(3) -0.163(2) 0.046(7) Uiso d . 1 . .
H H32 -0.086(4) -0.925(3) -0.205(2) 0.048(7) Uiso d . 1 . .

loop_
_atom_site_aniso_label
_atom_site_aniso_U_11
_atom_site_aniso_U_22
_atom_site_aniso_U_33
_atom_site_aniso_U_12
_atom_site_aniso_U_13
_atom_site_aniso_U_23
Zr 0.01662(5) 0.01302(5) 0.01144(5) -0.00068(3) 0.00044(3) 0.00045(3)
Ni 0.01666(9) 0.01442(9) 0.01395(9) -0.00119(6) 0.00064(7) -0.00028(6)
K 0.03371(15) 0.02741(14) 0.02299(14) -0.00580(11) -0.00224(11) 0.00113(10)
O1 0.0229(4) 0.0194(4) 0.0230(5) -0.0021(3) 0.0058(4) -0.0031(3)
O2 0.0207(4) 0.0186(4) 0.0213(4) -0.0003(3) -0.0007(3) -0.0024(3)
O3 0.0407(6) 0.0279(5) 0.0175(5) -0.0127(4) -0.0053(4) 0.0056(4)
F1 0.0579(6) 0.0175(4) 0.0158(4) -0.0105(4) 0.0091(4) -0.0021(3)
F2 0.0394(5) 0.0162(3) 0.0173(4) -0.0029(3) 0.0014(3) -0.0013(3)
F3 0.0216(4) 0.0442(6) 0.0365(5) 0.0060(4) -0.0048(3) 0.0052(4)
F4 0.0280(4) 0.0239(4) 0.0152(3) -0.0041(3) 0.0037(3) -0.0007(3)
F5 0.0367(4) 0.0181(4) 0.0247(4) -0.0067(3) 0.0091(3) 0.0002(3)
F6 0.0193(4) 0.0350(5) 0.0280(5) 0.0055(3) 0.0004(3) -0.0062(3)

loop_
_atom_type_symbol
_atom_type_description
_atom_type_scat_dispersion_real
_atom_type_scat_dispersion_imag
_atom_type_scat_source
O O 0.0106 0.0060 'International Tables Vol C Tables 4.2.6.8 and 6.1.1.4'
F F 0.0171 0.0103 'International Tables Vol C Tables 4.2.6.8 and 6.1.1.4'
K K 0.2009 0.2494 'International Tables Vol C Tables 4.2.6.8 and 6.1.1.4'
Ni Ni 0.3393 1.1124 'International Tables Vol C Tables 4.2.6.8 and 6.1.1.4'
Zr Zr -2.9673 0.5597 'International Tables Vol C Tables 4.2.6.8 and 6.1.1.4'
H H 0.0000 0.0000 'International Tables Vol C Tables 4.2.6.8 and 6.1.1.4'

loop_
_geom_angle_atom_site_label_1
_geom_angle_atom_site_label_2
_geom_angle_atom_site_label_3
_geom_angle_site_symmetry_1
_geom_angle_site_symmetry_3
_geom_angle
_geom_angle_publ_flag
F3 Zr F6 . 1_565 174.24(4) ?
F3 Zr F5 . 1_565 87.40(4) ?
F6 Zr F5 1_565 1_565 95.54(4) ?
F3 Zr F2 . . 89.11(4) ?
F6 Zr F2 1_565 . 90.90(4) ?
F5 Zr F2 1_565 . 148.71(3) ?
F3 Zr F4 . . 100.10(4) ?
F6 Zr F4 1_565 . 85.44(4) ?
F5 Zr F4 1_565 . 75.70(3) ?
F2 Zr F4 . . 74.34(3) ?
F3 Zr F1 . 1_465 91.31(4) ?
F6 Zr F1 1_565 1_465 84.80(4) ?
F5 Zr F1 1_565 1_465 73.52(3) ?
F2 Zr F1 . 1_465 137.67(3) ?
F4 Zr F1 . 1_465 146.55(3) ?
F3 Zr F1 . 3_566 86.30(4) ?
F6 Zr F1 1_565 3_566 88.22(4) ?
F5 Zr F1 1_565 3_566 138.27(3) ?
F2 Zr F1 . 3_566 72.35(3) ?
F4 Zr F1 . 3_566 145.96(3) ?
F1 Zr F1 1_465 3_566 65.45(4) ?
F3 Zr Zr . 3_476 88.57(3) ?
F6 Zr Zr 1_565 3_476 85.86(3) ?
F5 Zr Zr 1_565 3_476 106.09(3) ?
F2 Zr Zr . 3_476 104.90(2) ?
F4 Zr Zr . 3_476 171.25(2) ?
F1 Zr Zr 1_465 3_476 32.85(2) ?
F1 Zr Zr 3_566 3_476 32.60(2) ?
F3 Zr K . 2 51.84(3) ?
F6 Zr K 1_565 2 129.16(3) ?
F5 Zr K 1_565 2 39.43(3) ?
F2 Zr K . 2 139.29(3) ?
F4 Zr K . 2 99.03(2) ?
F1 Zr K 1_465 2 63.98(3) ?
F1 Zr K 3_566 2 110.72(3) ?
Zr Zr K 3_476 2 87.200(6) ?
F3 Zr K . 1_455 92.84(3) ?
F6 Zr K 1_565 1_455 90.62(3) ?
F5 Zr K 1_565 1_455 112.37(3) ?
F2 Zr K . 1_455 36.80(2) ?
F4 Zr K . 1_455 37.74(2) ?
F1 Zr K 1_465 1_455 172.94(3) ?
F1 Zr K 3_566 1_455 109.12(2) ?
Zr Zr K 3_476 1_455 141.547(7) ?
K Zr K 2 1_455 123.004(4) ?
F3 Zr K . 2_455 148.57(3) ?
F6 Zr K 1_565 2_455 27.86(3) ?
F5 Zr K 1_565 2_455 83.54(3) ?
F2 Zr K . 2_455 113.62(3) ?
F4 Zr K . 2_455 106.63(3) ?
F1 Zr K 1_465 2_455 57.25(3) ?
F1 Zr K 3_566 2_455 80.80(3) ?
Zr Zr K 3_476 2_455 65.435(5) ?
K Zr K 2 2_455 106.804(8) ?
K Zr K 1_455 2_455 118.448(4) ?
F3 Zr K . 4_576 29.95(3) ?
F6 Zr K 1_565 4_576 144.59(3) ?
F5 Zr K 1_565 4_576 110.23(3) ?
F2 Zr K . 4_576 79.65(3) ?
F4 Zr K . 4_576 123.50(3) ?
F1 Zr K 1_465 4_576 79.97(3) ?
F1 Zr K 3_566 4_576 56.37(3) ?
Zr Zr K 3_476 4_576 64.313(5) ?
K Zr K 2 4_576 70.868(8) ?
K Zr K 1_455 4_576 100.955(4) ?
K Zr K 2_455 4_576 129.748(5) ?
O1 Ni O1 3 . 180.00(7) ?
O1 Ni O3 3 3_545 91.62(5) ?
O1 Ni O3 . 3_545 88.38(5) ?
O1 Ni O3 3 1_565 88.38(5) ?
O1 Ni O3 . 1_565 91.62(5) ?
O3 Ni O3 3_545 1_565 180.0 ?
O1 Ni O2 3 3 93.00(4) ?
O1 Ni O2 . 3 87.00(4) ?
O3 Ni O2 3_545 3 90.50(4) ?
O3 Ni O2 1_565 3 89.50(4) ?
O1 Ni O2 3 . 87.00(4) ?
O1 Ni O2 . . 93.00(4) ?
O3 Ni O2 3_545 . 89.50(4) ?
O3 Ni O2 1_565 . 90.50(4) ?
O2 Ni O2 3 . 180.00(5) ?
F6 K F5 2_455 2 99.70(3) ?
F6 K F3 2_455 4_675 78.70(3) ?
F5 K F3 2 4_675 121.39(3) ?
F6 K F2 2_455 1_655 72.85(3) ?
F5 K F2 2 1_655 72.14(3) ?
F3 K F2 4_675 1_655 150.45(3) ?
F6 K F4 2_455 1_655 121.62(3) ?
F5 K F4 2 1_655 85.15(3) ?
F3 K F4 4_675 1_655 145.26(3) ?
F2 K F4 1_655 1_655 53.33(2) ?
F6 K O1 2_455 1_565 109.85(3) ?
F5 K O1 2 1_565 150.10(3) ?
F3 K O1 4_675 1_565 70.50(3) ?
F2 K O1 1_655 1_565 111.88(3) ?
F4 K O1 1_655 1_565 75.79(3) ?
F6 K O2 2_455 1_665 167.54(3) ?
F5 K O2 2 1_665 77.96(3) ?
F3 K O2 4_675 1_665 92.00(3) ?
F2 K O2 1_655 1_665 117.28(3) ?
F4 K O2 1_655 1_665 70.61(3) ?
O1 K O2 1_565 1_665 74.11(3) ?
F6 K F3 2_455 2_545 66.39(3) ?
F5 K F3 2 2_545 55.25(2) ?
F3 K F3 4_675 2_545 72.07(3) ?
F2 K F3 1_655 2_545 102.83(3) ?
F4 K F3 1_655 2_545 139.92(3) ?
O1 K F3 1_565 2_545 142.29(3) ?
O2 K F3 1_665 2_545 103.01(3) ?
F6 K Zr 2_455 2_545 89.24(2) ?
F5 K Zr 2 2_545 28.097(18) ?
F3 K Zr 4_675 2_545 93.88(2) ?
F2 K Zr 1_655 2_545 93.56(2) ?
F4 K Zr 1_655 2_545 112.72(2) ?
O1 K Zr 1_565 2_545 151.51(2) ?
O2 K Zr 1_665 2_545 83.09(2) ?
F3 K Zr 2_545 2_545 29.294(16) ?
F6 K Zr 2_455 1_655 97.85(2) ?
F5 K Zr 2 1_655 75.428(19) ?
F3 K Zr 4_675 1_655 163.11(2) ?
F2 K Zr 1_655 1_655 26.431(17) ?
F4 K Zr 1_655 1_655 27.023(17) ?
O1 K Zr 1_565 1_655 95.67(2) ?
O2 K Zr 1_665 1_655 93.42(2) ?
F3 K Zr 2_545 1_655 121.99(2) ?
Zr K Zr 2_545 1_655 102.640(7) ?
F6 K Zr 2_455 2_445 20.660(19) ?
F5 K Zr 2 2_445 120.27(2) ?
F3 K Zr 4_675 2_445 67.44(2) ?
F2 K Zr 1_655 2_445 83.04(2) ?
F4 K Zr 1_655 2_445 121.05(2) ?
O1 K Zr 1_565 2_445 89.46(2) ?
O2 K Zr 1_665 2_445 157.34(2) ?
F3 K Zr 2_545 2_445 80.348(18) ?
Zr K Zr 2_545 2_445 106.804(8) ?
Zr K Zr 1_655 2_445 103.843(7) ?
F6 K Zr 2_455 4_675 65.81(2) ?
F5 K Zr 2 4_675 137.16(2) ?
F3 K Zr 4_675 4_675 20.89(2) ?
F2 K Zr 1_655 4_675 131.81(2) ?
F4 K Zr 1_655 4_675 137.38(2) ?
O1 K Zr 1_565 4_675 63.49(2) ?
O2 K Zr 1_665 4_675 107.49(2) ?
F3 K Zr 2_545 4_675 82.684(18) ?
Zr K Zr 2_545 4_675 109.132(8) ?
Zr K Zr 1_655 4_675 143.549(10) ?
Zr K Zr 2_445 4_675 50.252(5) ?
Ni O1 K . 1_545 118.84(4) ?
Ni O1 H11 . . 110.3(17) ?
K O1 H11 1_545 . 102.4(18) ?
Ni O1 H12 . . 111.2(17) ?
K O1 H12 1_545 . 106.2(17) ?
H11 O1 H12 . . 107(2) ?
Ni O2 K . 1_445 127.74(4) ?
Ni O2 H21 . . 107.6(17) ?
K O2 H21 1_445 . 105.2(17) ?
Ni O2 H22 . . 111.1(16) ?
K O2 H22 1_445 . 97.1(15) ?
H21 O2 H22 . . 106(2) ?
Ni O3 H31 1_545 . 124.4(17) ?
Ni O3 H32 1_545 . 118.5(19) ?
H31 O3 H32 . . 108(2) ?
Zr F1 Zr 1_645 3_566 114.55(4) ?
Zr F2 K . 1_455 116.77(3) ?
Zr F3 K . 4_576 129.16(5) ?
Zr F3 K . 2 98.87(4) ?
K F3 K 4_576 2 107.93(3) ?
Zr F4 K . 1_455 115.24(3) ?
Zr F5 K 1_545 2_545 112.48(4) ?
Zr F6 K 1_545 2_445 131.48(4) ?

loop_
_geom_bond_atom_site_label_1
_geom_bond_atom_site_label_2
_geom_bond_site_symmetry_2
_geom_bond_distance
_geom_bond_publ_flag
Zr F3 . 1.9717(9) ?
Zr F6 1_565 2.0006(8) ?
Zr F5 1_565 2.0293(8) ?
Zr F2 . 2.0554(8) ?
Zr F4 . 2.0708(8) ?
Zr F1 1_465 2.1467(8) ?
Zr F1 3_566 2.1614(8) ?
Ni O1 3 2.0548(10) ?
Ni O1 . 2.0548(10) ?
Ni O3 3_545 2.0570(11) ?
Ni O3 1_565 2.0570(11) ?
Ni O2 3 2.0781(9) ?
Ni O2 . 2.0781(9) ?
K F6 2_455 2.6497(9) ?
K F5 2 2.7365(10) ?
K F3 4_675 2.7603(10) ?
K F2 1_655 2.7658(9) ?
K F4 1_655 2.7896(9) ?
K O1 1_565 2.8929(11) ?
K O2 1_665 3.1015(11) ?
K F3 2_545 3.1685(12) ?
O1 K 1_545 2.8929(11) ?
O1 H11 . 0.79(3) ?
O1 H12 . 0.82(3) ?
O2 K 1_445 3.1015(11) ?
O2 H21 . 0.78(2) ?
O2 H22 . 0.82(2) ?
O3 Ni 1_545 2.0570(11) ?
O3 H31 . 0.80(3) ?
O3 H32 . 0.80(3) ?
F1 Zr 1_645 2.1467(8) ?
F1 Zr 3_566 2.1614(8) ?
F2 K 1_455 2.7658(9) ?
F3 K 4_576 2.7603(10) ?
F3 K 2 3.1685(12) ?
F4 K 1_455 2.7896(9) ?
F5 Zr 1_545 2.0293(8) ?
F5 K 2_545 2.7365(10) ?
F6 Zr 1_545 2.0006(8) ?
F6 K 2_445 2.6497(9) ?

loop_
_geom_hbond_atom_site_label_D
_geom_hbond_atom_site_label_H
_geom_hbond_atom_site_label_A
_geom_hbond_site_symmetry_A
_geom_hbond_distance_DH
_geom_hbond_distance_HA
_geom_hbond_distance_DA
_geom_hbond_angle_DHA
O1 H11 F1 2_545 0.79(3) 2.94(2) 3.3300(14) 112.8(19)
O1 H11 F2 4_665 0.79(3) 1.92(3) 2.6877(14) 164(2)
O1 H12 F4 3_565 0.82(3) 1.82(3) 2.6375(13) 177(2)
O1 H12 F5 3 0.82(3) 2.61(2) 3.0526(13) 116(2)
O2 H21 F1 2_545 0.78(2) 2.59(2) 3.0048(13) 115(2)
O2 H21 F2 4_665 0.78(2) 1.95(2) 2.7227(13) 167(2)
O2 H22 F4 3_465 0.82(2) 1.92(2) 2.7362(13) 173(2)
O2 H22 F6 3_455 0.82(2) 2.76(2) 3.1924(14) 114.9(17)
O3 H31 F1 4 0.80(3) 2.86(3) 3.2552(16) 113.3(19)
O3 H31 F5 4_655 0.80(3) 1.92(3) 2.7019(14) 168(2)
O3 H32 F3 3 0.80(3) 3.00(2) 3.4527(16) 119(2)
O3 H32 F6 3_445 0.80(3) 1.97(3) 2.7427(15) 163(2)
